data_2312117
loop_
_publ_author_name
'Mugemana, Jimmy'
'Bender, John'
'Staples, Richard J.'
'Biros, Shannon M.'

_publ_section_title
;
 Crystal structure of
 <i>cis</i>-[1,2-bis-(di-phenyl-phosphan-yl)ethene-&#x3ba;<sup>2</sup><i>P</i>,<i>P</i>']di-chlorido-platinum(II)
 chloro-form disolvate: a new polymorph.
;
_journal_issue 'Pt 7'
_journal_name_full 'Acta crystallographica. Section E, Crystallographic communications'
_journal_page_first 998
_journal_page_last 1001
_journal_paper_doi 10.1107/S2056989018008836
_journal_volume 74
_journal_year 2018
_chemical_formula_iupac '[Pt Cl2 (C26 H22 P2)], 2C H Cl3'
_chemical_formula_moiety 'C26 H22 Cl2 P2 Pt, 2(C H Cl3)'
_chemical_formula_sum 'C28 H24 Cl8 P2 Pt'
_chemical_formula_weight 901.10
_chemical_name_systematic
'<i>cis</i>-[1,2-Bis(diphenylphosphanyl)ethene-\k^2^<i>P</i>,<i>P</i>']dichloridoplatinum(II) chloroform disolvate'
_space_group_crystal_system monoclinic
_space_group_IT_number 14
_space_group_name_Hall '-P 2ybc'
_space_group_name_H-M_alt 'P 1 21/c 1'
_atom_sites_solution_hydrogens geom
_atom_sites_solution_primary direct
_atom_sites_solution_secondary difmap
_cell_angle_alpha 90
_cell_angle_beta 106.2465(10)
_cell_angle_gamma 90
_cell_formula_units_Z 4
_cell_length_a 11.1441(10)
_cell_length_b 18.0870(17)
_cell_length_c 16.9621(16)
_cell_measurement_reflns_used 6541
_cell_measurement_temperature 173(2)
_cell_measurement_theta_max 25.375
_cell_measurement_theta_min 2.212
_cell_volume 3282.4(5)
_computing_cell_refinement
;
SAINT (Bruker, 2013)
;
_computing_data_collection
;
APEX2 (Bruker, 2013)
;
_computing_data_reduction
;
SAINT (Bruker, 2013)
;
_computing_molecular_graphics
;
<i>OLEX2</i> (Dolomanov <i>et al.</i>,  2009; Bourhis <i>et al.</i>,
2015)
;
_computing_publication_material
;
<i>CrystalMaker</i> (Palmer, 2007)
;
_computing_structure_refinement
;
SHELXL2014 (Sheldrick, 2015)
;
_computing_structure_solution
;
SHELXS (Sheldrick, 2008)
;
_diffrn_ambient_temperature 173.15
_diffrn_measured_fraction_theta_full 1.000
_diffrn_measured_fraction_theta_max 0.999
_diffrn_measurement_device_type 'Bruker APEXII CCD'
_diffrn_measurement_method '\f and \w scans'
_diffrn_radiation_type MoK\a
_diffrn_radiation_wavelength 0.71073
_diffrn_reflns_av_R_equivalents 0.0691
_diffrn_reflns_limit_h_max 13
_diffrn_reflns_limit_h_min -13
_diffrn_reflns_limit_k_max 21
_diffrn_reflns_limit_k_min -21
_diffrn_reflns_limit_l_max 19
_diffrn_reflns_limit_l_min -20
_diffrn_reflns_number 26503
_diffrn_reflns_theta_full 25.242
_diffrn_reflns_theta_max 25.392
_diffrn_reflns_theta_min 1.683
_diffrn_standards_number 0
_exptl_absorpt_coefficient_mu 5.043
_exptl_absorpt_correction_T_max 0.7452
_exptl_absorpt_correction_T_min 0.5025
_exptl_absorpt_correction_type multi-scan
_exptl_absorpt_process_details
;
(SADABS; Bruker, 2013)
;
_exptl_crystal_colour colorless
_exptl_crystal_density_diffrn 1.823
_exptl_crystal_description needle
_exptl_crystal_F_000 1744
_exptl_crystal_size_max 0.263
_exptl_crystal_size_mid 0.135
_exptl_crystal_size_min 0.095
_refine_diff_density_max 3.442
_refine_diff_density_min -1.005
_refine_ls_extinction_method none
_refine_ls_goodness_of_fit_ref 1.030
_refine_ls_hydrogen_treatment constr
_refine_ls_matrix_type full
_refine_ls_number_parameters 352
_refine_ls_number_reflns 6039
_refine_ls_number_restraints 0
_refine_ls_restrained_S_all 1.030
_refine_ls_R_factor_all 0.0789
_refine_ls_R_factor_gt 0.0419
_refine_ls_shift/su_max 0.001
_refine_ls_shift/su_mean 0.000
_refine_ls_structure_factor_coef Fsqd
_refine_ls_weighting_details 'w=1/[\s^2^(Fo^2^)+(0.0396P)^2^+10.5640P] where P=(Fo^2^+2Fc^2^)/3'
_refine_ls_weighting_scheme calc
_refine_ls_wR_factor_gt 0.0996
_refine_ls_wR_factor_ref 0.1221
_reflns_number_gt 3360
_reflns_number_total 6039
_reflns_threshold_expression 'I > 2\s(I)'
_cod_data_source_file su5444sup1.cif
_cod_data_source_block I
_cod_original_sg_symbol_H-M 'P 21/c'
_cod_database_code 2312117
_shelx_space_group_comment
;
The symmetry employed for this shelxl refinement is uniquely defined
by the following loop, which should always be used as a source of
symmetry information in preference to the above space-group names.
They are only intended as comments.
;
_shelx_estimated_absorpt_t_min 0.351
_shelx_estimated_absorpt_t_max 0.646

loop_
_space_group_symop_operation_xyz
'x, y, z'
'-x, y+1/2, -z+1/2'
'-x, -y, -z'
'x, -y-1/2, z-1/2'

loop_
_atom_site_type_symbol
_atom_site_label
_atom_site_fract_x
_atom_site_fract_y
_atom_site_fract_z
_atom_site_U_iso_or_equiv
_atom_site_adp_type
_atom_site_calc_flag
_atom_site_occupancy
_atom_site_disorder_assembly
_atom_site_disorder_group
Pt Pt1 0.76626(2) 0.25106(2) 0.26582(2) 0.02442(12) Uani d 1 . .
Cl Cl1 0.75592(19) 0.15899(10) 0.16572(12) 0.0322(5) Uani d 1 . .
Cl Cl2 0.7627(2) 0.34405(10) 0.16732(12) 0.0346(5) Uani d 1 . .
P P1 0.77172(19) 0.16744(11) 0.36235(12) 0.0246(5) Uani d 1 . .
P P2 0.78048(19) 0.33570(10) 0.36196(12) 0.0243(5) Uani d 1 . .
C C1 0.7832(8) 0.2162(5) 0.4579(5) 0.0316(19) Uani d 1 . .
H H1 0.7851 0.1901 0.5068 0.038 Uiso calc 1 . .
C C2 0.7887(7) 0.2879(5) 0.4572(5) 0.0319(19) Uani d 1 . .
H H2 0.7970 0.3151 0.5063 0.038 Uiso calc 1 . .
C C3 0.9055(8) 0.1058(4) 0.3861(5) 0.031(2) Uani d 1 . .
C C4 1.0070(9) 0.1237(5) 0.4509(6) 0.053(3) Uani d 1 . .
H H4 1.0036 0.1654 0.4843 0.064 Uiso calc 1 . .
C C5 1.1147(11) 0.0803(6) 0.4674(7) 0.068(3) Uani d 1 . .
H H5 1.1841 0.0911 0.5132 0.082 Uiso calc 1 . .
C C6 1.1195(11) 0.0210(6) 0.4160(6) 0.063(3) Uani d 1 . .
H H6 1.1943 -0.0068 0.4237 0.075 Uiso calc 1 . .
C C7 1.0156(11) 0.0033(5) 0.3545(7) 0.059(3) Uani d 1 . .
H H7 1.0171 -0.0391 0.3217 0.071 Uiso calc 1 . .
C C8 0.9087(9) 0.0453(5) 0.3388(5) 0.044(2) Uani d 1 . .
H H8 0.8375 0.0322 0.2952 0.053 Uiso calc 1 . .
C C9 0.6333(8) 0.1110(4) 0.3461(5) 0.032(2) Uani d 1 . .
C C10 0.5226(8) 0.1331(4) 0.2901(5) 0.037(2) Uani d 1 . .
H H10 0.5219 0.1758 0.2575 0.044 Uiso calc 1 . .
C C11 0.4138(9) 0.0937(5) 0.2815(6) 0.050(2) Uani d 1 . .
H H11 0.3384 0.1090 0.2430 0.060 Uiso calc 1 . .
C C12 0.4156(11) 0.0322(6) 0.3292(7) 0.063(3) Uani d 1 . .
H H12 0.3404 0.0055 0.3241 0.075 Uiso calc 1 . .
C C13 0.5234(12) 0.0087(5) 0.3838(7) 0.059(3) Uani d 1 . .
H H13 0.5233 -0.0345 0.4157 0.071 Uiso calc 1 . .
C C14 0.6331(10) 0.0481(5) 0.3925(6) 0.051(3) Uani d 1 . .
H H14 0.7084 0.0318 0.4304 0.061 Uiso calc 1 . .
C C15 0.6507(8) 0.3979(4) 0.3499(5) 0.0290(19) Uani d 1 . .
C C16 0.5387(9) 0.3850(5) 0.2923(6) 0.046(2) Uani d 1 . .
H H16 0.5307 0.3446 0.2554 0.055 Uiso calc 1 . .
C C17 0.4375(10) 0.4306(6) 0.2880(7) 0.066(3) Uani d 1 . .
H H17 0.3607 0.4217 0.2474 0.079 Uiso calc 1 . .
C C18 0.4464(12) 0.4881(7) 0.3410(8) 0.066(4) Uani d 1 . .
H H18 0.3761 0.5188 0.3381 0.079 Uiso calc 1 . .
C C19 0.5565(13) 0.5010(6) 0.3980(8) 0.069(4) Uani d 1 . .
H H19 0.5627 0.5414 0.4348 0.083 Uiso calc 1 . .
C C20 0.6601(10) 0.4571(5) 0.4042(6) 0.054(3) Uani d 1 . .
H H20 0.7366 0.4670 0.4446 0.065 Uiso calc 1 . .
C C21 0.9205(8) 0.3907(5) 0.3809(5) 0.035(2) Uani d 1 . .
C C22 0.9220(9) 0.4607(5) 0.3500(6) 0.051(3) Uani d 1 . .
H H22 0.8456 0.4828 0.3200 0.061 Uiso calc 1 . .
C C23 1.0324(11) 0.4998(6) 0.3615(6) 0.060(3) Uani d 1 . .
H H23 1.0318 0.5488 0.3414 0.072 Uiso calc 1 . .
C C24 1.1423(10) 0.4664(7) 0.4025(6) 0.061(3) Uani d 1 . .
H H24 1.2188 0.4922 0.4094 0.073 Uiso calc 1 . .
C C25 1.1440(10) 0.3972(7) 0.4336(8) 0.085(4) Uani d 1 . .
H H25 1.2209 0.3755 0.4633 0.101 Uiso calc 1 . .
C C26 1.0345(9) 0.3588(6) 0.4219(7) 0.062(3) Uani d 1 . .
H H26 1.0364 0.3097 0.4421 0.074 Uiso calc 1 . .
Cl Cl1S 1.1237(5) 0.1975(3) 0.2977(2) 0.1431(18) Uani d 1 . .
Cl Cl2S 1.0900(3) 0.1895(2) 0.1275(2) 0.1086(13) Uani d 1 . .
Cl Cl3S 1.1475(6) 0.3253(3) 0.2052(5) 0.226(4) Uani d 1 . .
C C1S 1.0756(10) 0.2471(5) 0.2089(7) 0.066(3) Uani d 1 . .
H H1S 0.9848 0.2583 0.1995 0.079 Uiso calc 1 . .
Cl Cl4S 0.4561(3) 0.16565(15) 0.48152(18) 0.0731(8) Uani d 1 . .
Cl Cl5S 0.3791(3) 0.25490(16) 0.59773(16) 0.0679(8) Uani d 1 . .
Cl Cl6S 0.4741(3) 0.32216(15) 0.47379(18) 0.0681(8) Uani d 1 . .
C C2S 0.4841(8) 0.2468(4) 0.5386(5) 0.040(2) Uani d 1 . .
H H2S 0.5708 0.2447 0.5764 0.048 Uiso calc 1 . .

loop_
_atom_site_aniso_label
_atom_site_aniso_U_11
_atom_site_aniso_U_22
_atom_site_aniso_U_33
_atom_site_aniso_U_12
_atom_site_aniso_U_13
_atom_site_aniso_U_23
Pt1 0.02528(18) 0.02567(17) 0.02229(17) 0.00053(16) 0.00661(12) 0.00026(16)
Cl1 0.0440(13) 0.0263(10) 0.0265(11) 0.0004(9) 0.0104(10) -0.0046(9)
Cl2 0.0494(14) 0.0302(10) 0.0260(11) -0.0040(10) 0.0132(10) 0.0034(9)
P1 0.0261(12) 0.0261(11) 0.0201(11) 0.0019(9) 0.0040(9) 0.0028(9)
P2 0.0289(12) 0.0234(10) 0.0209(11) 0.0004(9) 0.0075(10) -0.0012(9)
C1 0.035(5) 0.039(5) 0.022(5) 0.004(4) 0.009(4) -0.002(4)
C2 0.026(5) 0.046(5) 0.023(5) 0.004(4) 0.004(4) -0.004(4)
C3 0.029(5) 0.031(4) 0.035(5) 0.013(4) 0.011(4) 0.011(4)
C4 0.053(7) 0.050(6) 0.057(7) 0.006(5) 0.016(6) -0.002(5)
C5 0.064(8) 0.078(8) 0.056(7) 0.020(6) 0.005(6) 0.013(6)
C6 0.067(8) 0.072(8) 0.046(7) 0.038(6) 0.010(6) 0.013(6)
C7 0.081(9) 0.054(6) 0.051(7) 0.031(6) 0.031(7) 0.011(5)
C8 0.050(6) 0.050(5) 0.030(5) 0.010(5) 0.009(5) -0.005(4)
C9 0.032(5) 0.033(5) 0.031(5) -0.001(4) 0.008(4) 0.000(4)
C10 0.043(6) 0.036(5) 0.034(5) -0.009(4) 0.015(5) -0.009(4)
C11 0.036(6) 0.066(7) 0.048(6) -0.013(5) 0.014(5) -0.004(5)
C12 0.075(9) 0.067(7) 0.059(7) -0.035(7) 0.040(7) -0.024(6)
C13 0.092(10) 0.040(6) 0.055(7) -0.007(6) 0.037(7) 0.001(5)
C14 0.075(8) 0.042(5) 0.039(6) -0.010(5) 0.021(5) -0.002(5)
C15 0.034(5) 0.029(4) 0.031(5) 0.005(4) 0.021(4) 0.005(4)
C16 0.040(6) 0.057(6) 0.044(6) 0.002(5) 0.015(5) 0.003(5)
C17 0.048(7) 0.070(8) 0.079(9) 0.022(6) 0.019(6) 0.035(7)
C18 0.066(8) 0.071(8) 0.077(9) 0.044(7) 0.046(7) 0.045(7)
C19 0.107(10) 0.048(6) 0.073(8) 0.042(7) 0.058(8) 0.014(6)
C20 0.062(7) 0.045(6) 0.051(7) 0.024(5) 0.010(6) -0.002(5)
C21 0.039(5) 0.040(5) 0.026(5) -0.006(4) 0.008(4) -0.002(4)
C22 0.044(6) 0.055(6) 0.052(7) -0.011(5) 0.010(5) 0.002(5)
C23 0.080(9) 0.055(7) 0.046(7) -0.026(6) 0.022(7) -0.004(5)
C24 0.047(7) 0.089(9) 0.047(7) -0.031(6) 0.017(6) -0.006(6)
C25 0.034(6) 0.102(10) 0.098(10) -0.007(7) -0.014(7) 0.019(8)
C26 0.032(6) 0.059(6) 0.085(8) -0.005(5) 0.000(6) 0.015(6)
Cl1S 0.165(4) 0.189(5) 0.087(3) 0.079(4) 0.054(3) 0.043(3)
Cl2S 0.075(2) 0.157(4) 0.097(3) -0.018(2) 0.029(2) -0.011(3)
Cl3S 0.276(7) 0.097(3) 0.395(10) -0.060(4) 0.244(7) -0.033(5)
C1S 0.053(6) 0.077(7) 0.075(8) 0.018(6) 0.028(6) 0.019(7)
Cl4S 0.104(2) 0.0567(16) 0.0630(18) -0.0037(16) 0.0315(17) -0.0171(14)
Cl5S 0.0672(17) 0.095(2) 0.0518(16) 0.0031(17) 0.0334(14) -0.0059(16)
Cl6S 0.0653(18) 0.0624(17) 0.080(2) 0.0084(14) 0.0262(16) 0.0302(15)
C2S 0.044(5) 0.038(5) 0.038(5) 0.009(5) 0.013(4) 0.002(5)

loop_
_atom_type_symbol
_atom_type_description
_atom_type_scat_dispersion_real
_atom_type_scat_dispersion_imag
_atom_type_scat_source
C C 0.0033 0.0016 'International Tables Vol C Tables 4.2.6.8 and 6.1.1.4'
H H 0.0000 0.0000 'International Tables Vol C Tables 4.2.6.8 and 6.1.1.4'
Cl Cl 0.1484 0.1585 'International Tables Vol C Tables 4.2.6.8 and 6.1.1.4'
P P 0.1023 0.0942 'International Tables Vol C Tables 4.2.6.8 and 6.1.1.4'
Pt Pt -1.7033 8.3905 'International Tables Vol C Tables 4.2.6.8 and 6.1.1.4'

loop_
_geom_angle_atom_site_label_1
_geom_angle_atom_site_label_2
_geom_angle_atom_site_label_3
_geom_angle_site_symmetry_1
_geom_angle_site_symmetry_3
_geom_angle
_geom_angle_publ_flag
Cl1 Pt1 Cl2 . . 90.33(6) ?
P1 Pt1 Cl1 . . 92.04(7) ?
P1 Pt1 Cl2 . . 177.58(7) ?
P2 Pt1 Cl1 . . 178.38(7) ?
P2 Pt1 Cl2 . . 90.70(7) ?
P2 Pt1 P1 . . 86.91(7) ?
C1 P1 Pt1 . . 107.9(3) ?
C3 P1 Pt1 . . 115.7(3) ?
C3 P1 C1 . . 104.6(4) ?
C9 P1 Pt1 . . 115.3(3) ?
C9 P1 C1 . . 104.8(4) ?
C9 P1 C3 . . 107.5(4) ?
C2 P2 Pt1 . . 107.6(3) ?
C15 P2 Pt1 . . 117.4(3) ?
C15 P2 C2 . . 103.8(3) ?
C15 P2 C21 . . 107.7(4) ?
C21 P2 Pt1 . . 113.2(3) ?
C21 P2 C2 . . 106.3(4) ?
C2 C1 P1 . . 117.9(7) ?
C1 C2 P2 . . 119.6(7) ?
C4 C3 P1 . . 118.2(7) ?
C8 C3 P1 . . 121.1(7) ?
C8 C3 C4 . . 120.5(8) ?
C3 C4 C5 . . 119.7(9) ?
C6 C5 C4 . . 119.3(11) ?
C7 C6 C5 . . 119.2(10) ?
C6 C7 C8 . . 121.5(10) ?
C3 C8 C7 . . 119.5(9) ?
C10 C9 P1 . . 119.9(6) ?
C14 C9 P1 . . 121.0(7) ?
C14 C9 C10 . . 118.9(8) ?
C11 C10 C9 . . 120.7(8) ?
C12 C11 C10 . . 119.3(10) ?
C13 C12 C11 . . 121.2(10) ?
C12 C13 C14 . . 119.7(10) ?
C9 C14 C13 . . 120.2(10) ?
C16 C15 P2 . . 121.2(7) ?
C16 C15 C20 . . 119.0(8) ?
C20 C15 P2 . . 119.7(7) ?
C15 C16 C17 . . 120.2(10) ?
C18 C17 C16 . . 120.9(11) ?
C19 C18 C17 . . 119.2(10) ?
C18 C19 C20 . . 121.8(11) ?
C19 C20 C15 . . 118.9(10) ?
C22 C21 P2 . . 123.0(7) ?
C22 C21 C26 . . 117.9(8) ?
C26 C21 P2 . . 118.9(7) ?
C21 C22 C23 . . 121.5(10) ?
C24 C23 C22 . . 118.7(10) ?
C25 C24 C23 . . 121.2(10) ?
C24 C25 C26 . . 119.8(11) ?
C25 C26 C21 . . 120.8(10) ?
Cl1S C1S Cl2S . . 107.7(6) ?
Cl3S C1S Cl1S . . 116.9(8) ?
Cl3S C1S Cl2S . . 109.0(6) ?
Cl4S C2S Cl5S . . 110.2(5) ?
Cl6S C2S Cl4S . . 109.9(5) ?
Cl6S C2S Cl5S . . 111.3(4) ?

loop_
_geom_bond_atom_site_label_1
_geom_bond_atom_site_label_2
_geom_bond_site_symmetry_2
_geom_bond_distance
_geom_bond_publ_flag
Pt1 Cl1 . 2.3580(18) ?
Pt1 Cl2 . 2.3632(19) ?
Pt1 P1 . 2.2173(19) ?
Pt1 P2 . 2.2099(19) ?
P1 C1 . 1.818(8) ?
P1 C3 . 1.814(8) ?
P1 C9 . 1.806(8) ?
P2 C2 . 1.812(8) ?
P2 C15 . 1.798(8) ?
P2 C21 . 1.803(8) ?
C1 C2 . 1.297(11) ?
C3 C4 . 1.377(12) ?
C3 C8 . 1.364(11) ?
C4 C5 . 1.396(13) ?
C5 C6 . 1.393(14) ?
C6 C7 . 1.362(14) ?
C7 C8 . 1.376(12) ?
C9 C10 . 1.388(11) ?
C9 C14 . 1.383(11) ?
C10 C11 . 1.379(11) ?
C11 C12 . 1.373(13) ?
C12 C13 . 1.363(14) ?
C13 C14 . 1.387(14) ?
C15 C16 . 1.372(12) ?
C15 C20 . 1.397(11) ?
C16 C17 . 1.383(12) ?
C17 C18 . 1.360(15) ?
C18 C19 . 1.353(16) ?
C19 C20 . 1.382(13) ?
C21 C22 . 1.371(12) ?
C21 C26 . 1.392(12) ?
C22 C23 . 1.384(13) ?
C23 C24 . 1.368(14) ?
C24 C25 . 1.355(15) ?
C25 C26 . 1.370(13) ?
Cl1S C1S . 1.706(11) ?
Cl2S C1S . 1.773(11) ?
Cl3S C1S . 1.636(11) ?
Cl4S C2S . 1.737(8) ?
Cl5S C2S . 1.748(9) ?
Cl6S C2S . 1.735(8) ?

loop_
_geom_hbond_atom_site_label_D
_geom_hbond_atom_site_label_H
_geom_hbond_atom_site_label_A
_geom_hbond_site_symmetry_A
_geom_hbond_distance_DH
_geom_hbond_distance_HA
_geom_hbond_distance_DA
_geom_hbond_angle_DHA
C1S H1S Cl1 . 1.00 3.04 3.782(11) 132
C1S H1S Cl2 . 1.00 2.84 3.789(10) 158
C2S H2S Cl1 4_566 1.00 2.80 3.616(9) 139
C2S H2S Cl2 4_566 1.00 2.77 3.649(9) 147

_cod_database_fobs_code 2312117
